data_4329163
loop_
_publ_author_name
'Sellamuthu Anbu'
'Subban Kamalraj'
'Babu Varghese'
'Johnpaul Muthumary'
'Muthusamy Kandaswamy'

_publ_contact_author_address
;Department of Inorganic Chemistry
School of Chemical Sceinces
University of Madras
Guindy Campus
chennai - 600 025
India.
;
_publ_contact_author_email mkands@yahoo.com
_publ_contact_author_fax +91(44)22300488
_publ_contact_author_name 'Professor M. Kandaswamy'
_publ_contact_author_phone +91(44)22300488
_publ_section_title
;
 A Series of Oxyimine-Based Macrocyclic Dinuclear Zinc(II) Complexes
 Enhances Phosphate Ester Hydrolysis, DNA Binding, DNA Hydrolysis, and
 Lactate Dehydrogenase Inhibition and Induces Apoptosis
;
_journal_name_full 'Inorganic Chemistry'
_journal_page_first 5580
_journal_page_last 5592
_journal_paper_doi 10.1021/ic202451e
_journal_volume 51
_journal_year 2012
_chemical_formula_moiety 'C22 H24 N4 O6'
_chemical_formula_sum 'C22 H24 N4 O6'
_chemical_formula_weight 440.45
_chemical_name_systematic
;
 ?
;
_space_group_IT_number 2
_symmetry_cell_setting triclinic
_symmetry_space_group_name_Hall '-P 1'
_symmetry_space_group_name_H-M 'P -1'
_atom_sites_solution_hydrogens geom
_atom_sites_solution_primary direct
_atom_sites_solution_secondary difmap
_audit_creation_method SHELXL-97
_cell_angle_alpha 99.9960(10)
_cell_angle_beta 94.2960(10)
_cell_angle_gamma 101.0840(10)
_cell_formula_units_Z 2
_cell_length_a 8.0437(4)
_cell_length_b 11.2976(5)
_cell_length_c 12.0851(5)
_cell_measurement_temperature 293(2)
_cell_volume 1054.70(8)
_computing_cell_refinement 'APEX2/SAINT (Bruker, 2004)'
_computing_data_collection 'APEX2 (Bruker, 2004)'
_computing_data_reduction 'SAINT/XPREP (Bruker, 2004)'
_computing_molecular_graphics 'ORTEP3 (Farrugia, 1997) and Mercury (Bruno et al., 2002)'
_computing_publication_material 'SHELXL-97 (Sheldrick, 1997)'
_computing_structure_refinement 'SHELXL-97 (Sheldrick, 1997)'
_computing_structure_solution 'SIR92 (Altornare et al., 1993)'
_diffrn_ambient_temperature 293(2)
_diffrn_measured_fraction_theta_full 0.997
_diffrn_measured_fraction_theta_max 0.997
_diffrn_measurement_device_type 'bruker axs kappa apex2 CCD Diffractometer'
_diffrn_measurement_method '\w and \f scan'
_diffrn_radiation_monochromator graphite
_diffrn_radiation_source 'fine-focus sealed tube'
_diffrn_radiation_type MoK\a
_diffrn_radiation_wavelength 0.71073
_diffrn_reflns_av_R_equivalents 0.0245
_diffrn_reflns_av_sigmaI/netI 0.0187
_diffrn_reflns_limit_h_max 10
_diffrn_reflns_limit_h_min -10
_diffrn_reflns_limit_k_max 15
_diffrn_reflns_limit_k_min -15
_diffrn_reflns_limit_l_max 16
_diffrn_reflns_limit_l_min -16
_diffrn_reflns_number 23422
_diffrn_reflns_theta_full 28.27
_diffrn_reflns_theta_max 28.27
_diffrn_reflns_theta_min 1.72
_exptl_absorpt_coefficient_mu 0.103
_exptl_absorpt_correction_T_max 0.985
_exptl_absorpt_correction_T_min 0.982
_exptl_absorpt_correction_type multi-scan
_exptl_absorpt_process_details 'SADABS (Bruker 1999)'
_exptl_crystal_colour colorless
_exptl_crystal_density_diffrn 1.387
_exptl_crystal_description prism
_exptl_crystal_F_000 464
_exptl_crystal_size_max 0.25
_exptl_crystal_size_mid 0.15
_exptl_crystal_size_min 0.15
_refine_diff_density_max 0.254
_refine_diff_density_min -0.181
_refine_diff_density_rms 0.037
_refine_ls_extinction_method none
_refine_ls_goodness_of_fit_ref 0.990
_refine_ls_hydrogen_treatment mixed
_refine_ls_matrix_type full
_refine_ls_number_parameters 291
_refine_ls_number_reflns 5199
_refine_ls_number_restraints 0
_refine_ls_restrained_S_all 0.990
_refine_ls_R_factor_all 0.0560
_refine_ls_R_factor_gt 0.0412
_refine_ls_shift/su_max 0.000
_refine_ls_shift/su_mean 0.000
_refine_ls_structure_factor_coef Fsqd
_refine_ls_weighting_details 'calc w=1/[\s^2^(Fo^2^)+(0.0819P)^2^+0.1846P] where P=(Fo^2^+2Fc^2^)/3'
_refine_ls_weighting_scheme calc
_refine_ls_wR_factor_gt 0.1219
_refine_ls_wR_factor_ref 0.1391
_reflns_number_gt 4014
_reflns_number_total 5199
_reflns_threshold_expression >2sigma(I)
_cod_data_source_file ic202451e_si_002.cif
_cod_data_source_block fin
_cod_depositor_comments
;

2021-04-14
Z value and formula fixed to values more according to usual
chemical conventions.                 miguel
;
_cod_original_formula_sum 'C44 H48 N8 O12'
_cod_original_formula_weight 880.90
_cod_original_formula_moiety 'C44 H48 N8 O12'
_cod_original_formula_units_Z 1
_cod_database_code 4329163

loop_
_symmetry_equiv_pos_as_xyz
'x, y, z'
'-x, -y, -z'

loop_
_atom_site_label
_atom_site_type_symbol
_atom_site_fract_x
_atom_site_fract_y
_atom_site_fract_z
_atom_site_U_iso_or_equiv
_atom_site_adp_type
_atom_site_occupancy
_atom_site_symmetry_multiplicity
_atom_site_calc_flag
_atom_site_refinement_flags
C22 C 0.0740(2) 0.45148(13) 0.69449(14) 0.0570(4) Uani 1 1 d .
H22A H 0.1501 0.4207 0.6434 0.068 Uiso 1 1 calc R
H22B H 0.1221 0.5376 0.7249 0.068 Uiso 1 1 calc R
O1 O 0.39773(14) 0.02994(10) 0.88633(9) 0.0510(3) Uani 1 1 d .
H1 H 0.4240 0.1015 0.8783 0.077 Uiso 1 1 calc R
C1 C 0.44539(16) -0.04413(13) 0.79991(11) 0.0394(3) Uani 1 1 d .
C6 C 0.52684(17) 0.00112(13) 0.71203(11) 0.0404(3) Uani 1 1 d .
O2 O 0.22359(14) -0.33877(10) 1.00053(9) 0.0522(3) Uani 1 1 d .
C2 C 0.41138(16) -0.16992(13) 0.79953(11) 0.0402(3) Uani 1 1 d .
O3 O 0.58187(17) 0.33021(10) 0.77699(9) 0.0607(3) Uani 1 1 d .
N2 N 0.32671(16) -0.31803(12) 0.91335(10) 0.0476(3) Uani 1 1 d .
C5 C 0.57292(17) -0.08203(14) 0.62643(11) 0.0436(3) Uani 1 1 d .
H5 H 0.6276 -0.0522 0.5687 0.052 Uiso 1 1 calc R
C3 C 0.45893(17) -0.24939(13) 0.71149(11) 0.0430(3) Uani 1 1 d .
H3 H 0.4353 -0.3333 0.7112 0.052 Uiso 1 1 calc R
C4 C 0.54048(17) -0.20696(14) 0.62418(11) 0.0437(3) Uani 1 1 d .
N1 N 0.53455(17) 0.20902(11) 0.79163(11) 0.0496(3) Uani 1 1 d .
C9 C 0.32512(17) -0.21302(13) 0.89149(11) 0.0436(3) Uani 1 1 d .
H9 H 0.2674 -0.1617 0.9352 0.052 Uiso 1 1 calc R
C8 C 0.56902(18) 0.13186(14) 0.71165(12) 0.0457(3) Uani 1 1 d .
H8 H 0.6218 0.1594 0.6522 0.055 Uiso 1 1 calc R
C11 C 0.2584(2) -0.44149(14) 1.04422(13) 0.0540(4) Uani 1 1 d .
H11A H 0.2619 -0.5073 0.9817 0.065 Uiso 1 1 calc R
H11B H 0.1663 -0.4706 1.0866 0.065 Uiso 1 1 calc R
C7 C 0.5914(2) -0.29488(16) 0.53063(13) 0.0564(4) Uani 1 1 d .
H7A H 0.5588 -0.3773 0.5435 0.085 Uiso 1 1 calc R
H7B H 0.7126 -0.2745 0.5293 0.085 Uiso 1 1 calc R
H7C H 0.5351 -0.2890 0.4595 0.085 Uiso 1 1 calc R
C10 C 0.5770(2) 0.41240(15) 0.88071(14) 0.0567(4) Uani 1 1 d .
H10A H 0.4863 0.3756 0.9205 0.068 Uiso 1 1 calc R
H10B H 0.5510 0.4881 0.8637 0.068 Uiso 1 1 calc R
O4 O 0.13670(14) 0.07208(9) 0.61336(8) 0.0488(3) Uani 1 1 d .
H4 H 0.1394 0.1452 0.6363 0.073 Uiso 1 1 calc R
C13 C 0.05772(16) 0.00565(12) 0.68389(11) 0.0381(3) Uani 1 1 d .
C15 C -0.08801(18) -0.01540(14) 0.84919(11) 0.0436(3) Uani 1 1 d .
H15 H -0.1331 0.0205 0.9121 0.052 Uiso 1 1 calc R
C12 C 0.04290(16) -0.12157(12) 0.65977(11) 0.0382(3) Uani 1 1 d .
O6 O 0.16645(13) -0.31787(9) 0.42845(8) 0.0488(3) Uani 1 1 d .
C14 C -0.01039(17) 0.05952(13) 0.77938(11) 0.0398(3) Uani 1 1 d .
C17 C -0.03447(17) -0.19210(13) 0.73262(11) 0.0419(3) Uani 1 1 d .
H17 H -0.0424 -0.2767 0.7167 0.050 Uiso 1 1 calc R
O5 O 0.06287(17) 0.38498(10) 0.78527(9) 0.0600(3) Uani 1 1 d .
N3 N 0.06657(17) 0.26168(11) 0.74397(11) 0.0501(3) Uani 1 1 d .
C20 C 0.11218(17) -0.17549(12) 0.55967(11) 0.0409(3) Uani 1 1 d .
H20 H 0.1845 -0.1246 0.5229 0.049 Uiso 1 1 calc R
N4 N 0.07626(16) -0.28987(11) 0.52164(10) 0.0455(3) Uani 1 1 d .
C21 C 0.0960(2) -0.43989(13) 0.36974(12) 0.0512(4) Uani 1 1 d .
H21A H 0.0846 -0.4944 0.4237 0.061 Uiso 1 1 calc R
H21B H 0.1738 -0.4659 0.3176 0.061 Uiso 1 1 calc R
C18 C -0.00374(19) 0.19099(13) 0.80591(11) 0.0456(3) Uani 1 1 d .
H18 H -0.0515 0.2237 0.8689 0.055 Uiso 1 1 calc R
C16 C -0.10034(18) -0.14108(14) 0.82821(11) 0.0434(3) Uani 1 1 d .
C19 C -0.1818(2) -0.22066(16) 0.90524(13) 0.0562(4) Uani 1 1 d .
H19A H -0.2198 -0.1704 0.9667 0.084 Uiso 1 1 calc R
H19B H -0.1002 -0.2624 0.9346 0.084 Uiso 1 1 calc R
H19C H -0.2776 -0.2800 0.8637 0.084 Uiso 1 1 calc R

loop_
_atom_site_aniso_label
_atom_site_aniso_U_11
_atom_site_aniso_U_22
_atom_site_aniso_U_33
_atom_site_aniso_U_23
_atom_site_aniso_U_13
_atom_site_aniso_U_12
C22 0.0769(11) 0.0310(7) 0.0575(9) -0.0006(6) 0.0191(8) 0.0012(7)
O1 0.0636(6) 0.0454(6) 0.0452(5) 0.0057(4) 0.0164(5) 0.0127(5)
C1 0.0362(6) 0.0452(7) 0.0356(6) 0.0053(5) 0.0012(5) 0.0085(5)
C6 0.0369(6) 0.0455(7) 0.0373(6) 0.0080(5) 0.0001(5) 0.0065(5)
O2 0.0622(6) 0.0514(6) 0.0491(6) 0.0149(5) 0.0239(5) 0.0151(5)
C2 0.0370(6) 0.0452(7) 0.0378(6) 0.0084(5) 0.0026(5) 0.0076(5)
O3 0.0919(9) 0.0428(6) 0.0474(6) 0.0115(5) 0.0158(6) 0.0079(6)
N2 0.0566(7) 0.0475(7) 0.0393(6) 0.0074(5) 0.0160(5) 0.0094(5)
C5 0.0404(7) 0.0539(8) 0.0355(6) 0.0088(6) 0.0048(5) 0.0072(6)
C3 0.0412(7) 0.0436(7) 0.0423(7) 0.0051(6) 0.0017(5) 0.0077(6)
C4 0.0393(7) 0.0518(8) 0.0374(7) 0.0030(6) 0.0019(5) 0.0092(6)
N1 0.0587(7) 0.0418(6) 0.0473(7) 0.0105(5) 0.0075(6) 0.0060(5)
C9 0.0442(7) 0.0453(7) 0.0410(7) 0.0059(6) 0.0083(6) 0.0093(6)
C8 0.0483(8) 0.0489(8) 0.0388(7) 0.0111(6) 0.0049(6) 0.0053(6)
C11 0.0766(11) 0.0377(7) 0.0490(8) 0.0091(6) 0.0221(7) 0.0088(7)
C7 0.0607(9) 0.0601(10) 0.0464(8) -0.0002(7) 0.0099(7) 0.0156(7)
C10 0.0779(11) 0.0421(8) 0.0550(9) 0.0111(7) 0.0199(8) 0.0179(7)
O4 0.0609(6) 0.0372(5) 0.0480(6) 0.0048(4) 0.0147(5) 0.0093(4)
C13 0.0384(6) 0.0399(7) 0.0346(6) 0.0033(5) -0.0006(5) 0.0100(5)
C15 0.0471(7) 0.0519(8) 0.0321(6) 0.0032(5) 0.0010(5) 0.0170(6)
C12 0.0380(6) 0.0393(7) 0.0357(6) 0.0018(5) -0.0007(5) 0.0113(5)
O6 0.0587(6) 0.0414(5) 0.0462(5) 0.0020(4) 0.0191(5) 0.0107(4)
C14 0.0423(7) 0.0422(7) 0.0337(6) 0.0010(5) -0.0022(5) 0.0137(5)
C17 0.0459(7) 0.0390(7) 0.0398(7) 0.0055(5) -0.0020(5) 0.0110(5)
O5 0.0907(8) 0.0372(5) 0.0472(6) -0.0062(4) 0.0044(5) 0.0154(5)
N3 0.0642(8) 0.0367(6) 0.0458(6) -0.0043(5) 0.0035(6) 0.0137(5)
C20 0.0422(7) 0.0395(7) 0.0402(7) 0.0042(5) 0.0052(5) 0.0089(5)
N4 0.0570(7) 0.0419(6) 0.0390(6) 0.0050(5) 0.0148(5) 0.0129(5)
C21 0.0769(10) 0.0347(7) 0.0457(7) 0.0052(6) 0.0229(7) 0.0166(7)
C18 0.0552(8) 0.0452(8) 0.0353(6) -0.0020(5) -0.0009(6) 0.0185(6)
C16 0.0440(7) 0.0512(8) 0.0358(6) 0.0098(6) -0.0006(5) 0.0123(6)
C19 0.0638(10) 0.0624(10) 0.0453(8) 0.0184(7) 0.0057(7) 0.0133(8)

loop_
_atom_type_symbol
_atom_type_description
_atom_type_scat_dispersion_real
_atom_type_scat_dispersion_imag
_atom_type_scat_source
C C 0.0033 0.0016 'International Tables Vol C Tables 4.2.6.8 and 6.1.1.4'
H H 0.0000 0.0000 'International Tables Vol C Tables 4.2.6.8 and 6.1.1.4'
N N 0.0061 0.0033 'International Tables Vol C Tables 4.2.6.8 and 6.1.1.4'
O O 0.0106 0.0060 'International Tables Vol C Tables 4.2.6.8 and 6.1.1.4'

loop_
_geom_angle_atom_site_label_1
_geom_angle_atom_site_label_2
_geom_angle_atom_site_label_3
_geom_angle
_geom_angle_site_symmetry_1
_geom_angle_site_symmetry_3
O5 C22 C21 111.99(13) . 2_556
O5 C22 H22A 109.2 . .
C21 C22 H22A 109.2 2_556 .
O5 C22 H22B 109.2 . .
C21 C22 H22B 109.2 2_556 .
H22A C22 H22B 107.9 . .
C1 O1 H1 109.5 . .
O1 C1 C2 117.59(12) . .
O1 C1 C6 122.51(13) . .
C2 C1 C6 119.89(12) . .
C5 C6 C1 118.67(13) . .
C5 C6 C8 119.95(12) . .
C1 C6 C8 121.33(13) . .
N2 O2 C11 109.44(10) . .
C1 C2 C3 119.21(12) . .
C1 C2 C9 118.11(12) . .
C3 C2 C9 122.67(13) . .
N1 O3 C10 109.64(11) . .
C9 N2 O2 109.69(11) . .
C4 C5 C6 122.49(13) . .
C4 C5 H5 118.8 . .
C6 C5 H5 118.8 . .
C4 C3 C2 122.01(13) . .
C4 C3 H3 119.0 . .
C2 C3 H3 119.0 . .
C5 C4 C3 117.73(12) . .
C5 C4 C7 121.44(13) . .
C3 C4 C7 120.83(14) . .
C8 N1 O3 113.02(12) . .
N2 C9 C2 121.79(13) . .
N2 C9 H9 119.1 . .
C2 C9 H9 119.1 . .
N1 C8 C6 120.65(13) . .
N1 C8 H8 119.7 . .
C6 C8 H8 119.7 . .
O2 C11 C10 112.93(13) . 2_657
O2 C11 H11A 109.0 . .
C10 C11 H11A 109.0 2_657 .
O2 C11 H11B 109.0 . .
C10 C11 H11B 109.0 2_657 .
H11A C11 H11B 107.8 . .
C4 C7 H7A 109.5 . .
C4 C7 H7B 109.5 . .
H7A C7 H7B 109.5 . .
C4 C7 H7C 109.5 . .
H7A C7 H7C 109.5 . .
H7B C7 H7C 109.5 . .
O3 C10 C11 112.43(14) . 2_657
O3 C10 H10A 109.1 . .
C11 C10 H10A 109.1 2_657 .
O3 C10 H10B 109.1 . .
C11 C10 H10B 109.1 2_657 .
H10A C10 H10B 107.8 . .
C13 O4 H4 109.5 . .
O4 C13 C12 117.97(11) . .
O4 C13 C14 122.57(12) . .
C12 C13 C14 119.46(12) . .
C16 C15 C14 122.30(12) . .
C16 C15 H15 118.8 . .
C14 C15 H15 118.8 . .
C17 C12 C13 119.18(12) . .
C17 C12 C20 122.29(12) . .
C13 C12 C20 118.52(12) . .
N4 O6 C21 109.35(10) . .
C15 C14 C13 119.08(12) . .
C15 C14 C18 119.32(12) . .
C13 C14 C18 121.59(13) . .
C16 C17 C12 122.48(13) . .
C16 C17 H17 118.8 . .
C12 C17 H17 118.8 . .
N3 O5 C22 109.52(11) . .
C18 N3 O5 111.87(12) . .
N4 C20 C12 121.46(13) . .
N4 C20 H20 119.3 . .
C12 C20 H20 119.3 . .
C20 N4 O6 109.80(11) . .
O6 C21 C22 112.79(12) . 2_556
O6 C21 H21A 109.0 . .
C22 C21 H21A 109.0 2_556 .
O6 C21 H21B 109.0 . .
C22 C21 H21B 109.0 2_556 .
H21A C21 H21B 107.8 . .
N3 C18 C14 120.75(13) . .
N3 C18 H18 119.6 . .
C14 C18 H18 119.6 . .
C15 C16 C17 117.46(13) . .
C15 C16 C19 121.79(13) . .
C17 C16 C19 120.75(14) . .
C16 C19 H19A 109.5 . .
C16 C19 H19B 109.5 . .
H19A C19 H19B 109.5 . .
C16 C19 H19C 109.5 . .
H19A C19 H19C 109.5 . .
H19B C19 H19C 109.5 . .

loop_
_geom_bond_atom_site_label_1
_geom_bond_atom_site_label_2
_geom_bond_distance
_geom_bond_site_symmetry_2
C22 O5 1.432(2) .
C22 C21 1.492(2) 2_556
C22 H22A 0.9700 .
C22 H22B 0.9700 .
O1 C1 1.3483(16) .
O1 H1 0.8200 .
C1 C2 1.3937(19) .
C1 C6 1.4081(18) .
C6 C5 1.3943(19) .
C6 C8 1.451(2) .
O2 N2 1.4123(14) .
O2 C11 1.4211(18) .
C2 C3 1.3950(18) .
C2 C9 1.4585(19) .
O3 N1 1.3944(16) .
O3 C10 1.4326(18) .
N2 C9 1.2616(19) .
C5 C4 1.380(2) .
C5 H5 0.9300 .
C3 C4 1.3900(19) .
C3 H3 0.9300 .
C4 C7 1.5059(19) .
N1 C8 1.2695(19) .
C9 H9 0.9300 .
C8 H8 0.9300 .
C11 C10 1.495(2) 2_657
C11 H11A 0.9700 .
C11 H11B 0.9700 .
C7 H7A 0.9600 .
C7 H7B 0.9600 .
C7 H7C 0.9600 .
C10 C11 1.495(2) 2_657
C10 H10A 0.9700 .
C10 H10B 0.9700 .
O4 C13 1.3467(16) .
O4 H4 0.8200 .
C13 C12 1.3958(18) .
C13 C14 1.4076(18) .
C15 C16 1.381(2) .
C15 C14 1.393(2) .
C15 H15 0.9300 .
C12 C17 1.3902(19) .
C12 C20 1.4562(17) .
O6 N4 1.4078(14) .
O6 C21 1.4229(17) .
C14 C18 1.4538(19) .
C17 C16 1.3876(19) .
C17 H17 0.9300 .
O5 N3 1.4025(15) .
N3 C18 1.271(2) .
C20 N4 1.2629(17) .
C20 H20 0.9300 .
C21 C22 1.492(2) 2_556
C21 H21A 0.9700 .
C21 H21B 0.9700 .
C18 H18 0.9300 .
C16 C19 1.503(2) .
C19 H19A 0.9600 .
C19 H19B 0.9600 .
C19 H19C 0.9600 .
